data_4134344
loop_
_publ_author_name
'Guo, Qing-Hui'
'Zhou, Jiawang'
'Mao, Haochuan'
'Qiu, Yunyan'
'Nguyen, Minh T.'
'Feng, Yuanning'
'Liang, Jiaqi'
'Shen, Dengke'
'Li, Penghao'
'Liu, Zhichang'
'Wasielewski, Michael R.'
'Stoddart, J. Fraser'

_publ_section_title
;
 TetrazineBox: A Structurally Transformative ToolBox.
;
_journal_name_full 'Journal of the American Chemical Society'
_journal_paper_doi 10.1021/jacs.0c01114
_journal_year 2020
_chemical_formula_moiety '4(F3 P0.5), 2(C7 H7 N3)'
_chemical_formula_sum 'C14 H14 F12 N6 P2'
_chemical_formula_weight 556.25
_space_group_crystal_system triclinic
_space_group_IT_number 2
_space_group_name_Hall '-P 1'
_space_group_name_H-M_alt 'P -1'
_atom_sites_solution_hydrogens geom
_audit_creation_date 2019-12-18
_audit_creation_method
;
Olex2 1.2
(compiled 2018.05.29 svn.r3508 for OlexSys, GUI svn.r5506)
;
_cell_angle_alpha 75.627(4)
_cell_angle_beta 82.233(4)
_cell_angle_gamma 82.011(4)
_cell_formula_units_Z 2
_cell_length_a 7.8767(6)
_cell_length_b 9.0304(8)
_cell_length_c 14.5443(12)
_cell_measurement_reflns_used 9897
_cell_measurement_temperature 100(2)
_cell_measurement_theta_max 68.16
_cell_measurement_theta_min 3.15
_cell_volume 986.95(14)
_computing_cell_refinement 'SAINT V8.34A (Bruker, 2017)'
_computing_data_collection 'APEX2 V2017.3 (Bruker, 2017)'
_computing_data_reduction 'Bruker SAINT'
_computing_molecular_graphics 'Olex2 (Dolomanov et al., 2009)'
_computing_publication_material 'Olex2 (Dolomanov et al., 2009)'
_computing_structure_refinement 'ShelXL (Sheldrick, 2015)'
_computing_structure_solution 'ShelXT (Sheldrick, 2015)'
_diffrn_ambient_temperature 100.06
_diffrn_detector_area_resol_mean 8
_diffrn_measured_fraction_theta_full 0.981
_diffrn_measured_fraction_theta_max 0.973
_diffrn_measurement_device_type 'Bruker Kappa APEX CCD area detector'
_diffrn_measurement_method '\w and \f scans'
_diffrn_radiation_monochromator 'Quazar optics'
_diffrn_radiation_type CuK\a
_diffrn_radiation_wavelength 1.54178
_diffrn_reflns_av_R_equivalents 0.0236
_diffrn_reflns_av_unetI/netI 0.0179
_diffrn_reflns_Laue_measured_fraction_full 0.981
_diffrn_reflns_Laue_measured_fraction_max 0.973
_diffrn_reflns_limit_h_max 9
_diffrn_reflns_limit_h_min -9
_diffrn_reflns_limit_k_max 10
_diffrn_reflns_limit_k_min -10
_diffrn_reflns_limit_l_max 17
_diffrn_reflns_limit_l_min -15
_diffrn_reflns_number 14226
_diffrn_reflns_point_group_measured_fraction_full 0.981
_diffrn_reflns_point_group_measured_fraction_max 0.973
_diffrn_reflns_theta_full 67.679
_diffrn_reflns_theta_max 68.154
_diffrn_reflns_theta_min 3.154
_diffrn_source microsource
_exptl_absorpt_coefficient_mu 3.251
_exptl_absorpt_correction_T_max 0.7530
_exptl_absorpt_correction_T_min 0.6476
_exptl_absorpt_correction_type multi-scan
_exptl_absorpt_process_details
;
SADABS-2016/2 (Bruker,2016/2) was used for absorption correction.
wR2(int) was 0.0537 before and 0.0342 after correction.
The Ratio of minimum to maximum transmission is 0.8600.
The \l/2 correction factor is Not present.
;
_exptl_crystal_colour red
_exptl_crystal_colour_primary red
_exptl_crystal_density_diffrn 1.872
_exptl_crystal_description block
_exptl_crystal_F_000 556
_exptl_crystal_size_max 0.199
_exptl_crystal_size_mid 0.114
_exptl_crystal_size_min 0.086
_refine_diff_density_max 0.544
_refine_diff_density_min -0.397
_refine_diff_density_rms 0.048
_refine_ls_extinction_method none
_refine_ls_goodness_of_fit_ref 1.056
_refine_ls_hydrogen_treatment constr
_refine_ls_matrix_type full
_refine_ls_number_parameters 312
_refine_ls_number_reflns 3511
_refine_ls_number_restraints 0
_refine_ls_restrained_S_all 1.056
_refine_ls_R_factor_all 0.0282
_refine_ls_R_factor_gt 0.0277
_refine_ls_shift/su_max 0.001
_refine_ls_shift/su_mean 0.000
_refine_ls_structure_factor_coef Fsqd
_refine_ls_weighting_details 'w=1/[\s^2^(Fo^2^)+(0.0320P)^2^+0.6870P] where P=(Fo^2^+2Fc^2^)/3'
_refine_ls_weighting_scheme calc
_refine_ls_wR_factor_gt 0.0711
_refine_ls_wR_factor_ref 0.0714
_reflns_Friedel_coverage 0.000
_reflns_number_gt 3418
_reflns_number_total 3511
_reflns_threshold_expression 'I > 2\s(I)'
_cod_data_source_file ja0c01114_si_004.cif
_cod_data_source_block 2PF6
_cod_database_code 4134344
_shelx_shelxl_version_number 2018/3
_shelx_space_group_comment
;
The symmetry employed for this shelxl refinement is uniquely defined
by the following loop, which should always be used as a source of
symmetry information in preference to the above space-group names.
They are only intended as comments.
;
_olex2_refinement_description
;
1. Fixed Uiso
 At 1.2 times of:
  All C(H) groups
 At 1.5 times of:
  All C(H,H,H) groups
2.a Aromatic/amide H refined with riding coordinates:
 C12(H12), C5(H5), C10(H10), C13(H13), C3(H3), C6(H6), C2(H2), C9(H9)
2.b Idealised Me refined as rotating group:
 C1(H1A,H1B,H1C), C8(H8A,H8B,H8C)
;
_olex2_submission_special_instructions 'No special instructions were received'

loop_
_space_group_symop_operation_xyz
'x, y, z'
'-x, -y, -z'

loop_
_atom_site_label
_atom_site_type_symbol
_atom_site_fract_x
_atom_site_fract_y
_atom_site_fract_z
_atom_site_U_iso_or_equiv
_atom_site_adp_type
_atom_site_occupancy
_atom_site_site_symmetry_order
_atom_site_calc_flag
_atom_site_refinement_flags_posn
_atom_site_refinement_flags_adp
_atom_site_refinement_flags_occupancy
_atom_site_disorder_assembly
_atom_site_disorder_group
P2 P 0.500000 0.500000 0.500000 0.01624(13) Uani 1 2 d S T P . .
P3 P 0.000000 0.000000 1.000000 0.01758(13) Uani 1 2 d S T P . .
P1 P 0.86479(5) 0.61728(5) 0.74115(3) 0.02002(11) Uani 1 1 d . . . . .
F7 F 0.46271(13) 0.63976(10) 0.55276(6) 0.0247(2) Uani 1 1 d . . . . .
F8 F 0.50409(12) 0.37874(10) 0.60172(6) 0.0219(2) Uani 1 1 d . . . . .
F9 F 0.29723(12) 0.49253(11) 0.50449(7) 0.0255(2) Uani 1 1 d . . . . .
F10 F -0.16288(13) 0.11447(12) 0.96071(7) 0.0341(2) Uani 1 1 d . . . . .
F5 F 0.80930(14) 0.47467(12) 0.71158(8) 0.0329(2) Uani 1 1 d . . . . .
F4 F 0.79235(15) 0.73129(12) 0.64806(7) 0.0363(3) Uani 1 1 d . . . . .
F11 F 0.11596(13) 0.06335(13) 0.90301(7) 0.0336(2) Uani 1 1 d . . . . .
F1 F 0.93844(14) 0.50387(13) 0.83425(7) 0.0362(3) Uani 1 1 d . . . . .
F12 F 0.05393(14) 0.12859(13) 1.04480(8) 0.0371(3) Uani 1 1 d . . . . .
F6 F 0.68057(13) 0.64118(14) 0.79958(7) 0.0363(3) Uani 1 1 d . . . . .
F3 F 1.05090(14) 0.59723(13) 0.68341(8) 0.0380(3) Uani 1 1 d . . . . .
F2 F 0.91920(15) 0.75952(13) 0.77318(10) 0.0452(3) Uani 1 1 d . . . . .
N1 N 0.31244(16) 0.60933(15) 0.83919(9) 0.0189(3) Uani 1 1 d . . . . .
N6 N 0.34774(17) -0.02922(14) 0.55378(9) 0.0184(3) Uani 1 1 d . . . . .
N3 N 0.54942(17) -0.10001(16) 0.94239(9) 0.0205(3) Uani 1 1 d . . . . .
N4 N 1.00305(16) 0.19459(14) 0.65575(9) 0.0177(3) Uani 1 1 d . . . . .
N5 N 0.47028(17) 0.01352(14) 0.59225(9) 0.0188(3) Uani 1 1 d . . . . .
N2 N 0.49864(17) 0.04496(15) 0.90347(9) 0.0203(3) Uani 1 1 d . . . . .
C14 C 0.61844(19) 0.04195(16) 0.53702(10) 0.0168(3) Uani 1 1 d . . . . .
C11 C 0.75407(19) 0.09370(16) 0.57911(11) 0.0169(3) Uani 1 1 d . . . . .
C12 C 0.8848(2) 0.17012(17) 0.52032(11) 0.0189(3) Uani 1 1 d . . . . .
H12 H 0.889084 0.187388 0.452939 0.023 Uiso 1 1 calc R . . . .
C4 C 0.39546(19) 0.30280(18) 0.91875(11) 0.0191(3) Uani 1 1 d . . . . .
C5 C 0.4310(2) 0.36228(19) 0.82125(11) 0.0204(3) Uani 1 1 d . . . . .
H5 H 0.484478 0.296910 0.781089 0.024 Uiso 1 1 calc R . . . .
C7 C 0.45047(19) 0.14018(18) 0.96204(10) 0.0186(3) Uani 1 1 d . . . . .
C10 C 0.7507(2) 0.07014(17) 0.67764(11) 0.0193(3) Uani 1 1 d . . . . .
H10 H 0.661857 0.019239 0.719089 0.023 Uiso 1 1 calc R . . . .
C13 C 1.0075(2) 0.22042(17) 0.56023(11) 0.0187(3) Uani 1 1 d . . . . .
H13 H 1.096178 0.273782 0.520259 0.022 Uiso 1 1 calc R . . . .
C3 C 0.3100(2) 0.40078(19) 0.97484(11) 0.0224(3) Uani 1 1 d . . . . .
H3 H 0.279702 0.362036 1.041128 0.027 Uiso 1 1 calc R . . . .
C6 C 0.3885(2) 0.51577(19) 0.78347(11) 0.0207(3) Uani 1 1 d . . . . .
H6 H 0.413290 0.556428 0.716902 0.025 Uiso 1 1 calc R . . . .
C1 C 0.2861(2) 0.77670(19) 0.79802(12) 0.0235(3) Uani 1 1 d . . . . .
H1A H 0.388916 0.823390 0.802439 0.035 Uiso 1 1 calc GR . . . .
H1B H 0.186159 0.822400 0.833403 0.035 Uiso 1 1 calc GR . . . .
H1C H 0.265708 0.795321 0.730896 0.035 Uiso 1 1 calc GR . . . .
C2 C 0.2701(2) 0.55349(19) 0.93351(11) 0.0224(3) Uani 1 1 d . . . . .
H2 H 0.212122 0.620624 0.971505 0.027 Uiso 1 1 calc R . . . .
C9 C 0.8775(2) 0.12139(18) 0.71420(11) 0.0203(3) Uani 1 1 d . . . . .
H9 H 0.876545 0.105021 0.781355 0.024 Uiso 1 1 calc R . . . .
C8 C 1.1417(2) 0.24346(19) 0.69714(11) 0.0226(3) Uani 1 1 d . . . . .
H8A H 1.236202 0.160116 0.707041 0.034 Uiso 1 1 calc GR . . . .
H8B H 1.096018 0.267700 0.758434 0.034 Uiso 1 1 calc GR . . . .
H8C H 1.184711 0.334889 0.653346 0.034 Uiso 1 1 calc GR . . . .

loop_
_atom_site_aniso_label
_atom_site_aniso_U_11
_atom_site_aniso_U_22
_atom_site_aniso_U_33
_atom_site_aniso_U_23
_atom_site_aniso_U_13
_atom_site_aniso_U_12
P2 0.0206(3) 0.0154(3) 0.0113(3) -0.0027(2) 0.0004(2) -0.0002(2)
P3 0.0165(3) 0.0239(3) 0.0128(3) -0.0047(2) 0.0001(2) -0.0045(2)
P1 0.0184(2) 0.0224(2) 0.0198(2) -0.00713(16) 0.00011(16) -0.00212(16)
F7 0.0377(5) 0.0191(5) 0.0168(4) -0.0063(4) -0.0027(4) 0.0020(4)
F8 0.0297(5) 0.0199(5) 0.0132(4) -0.0009(4) 0.0000(4) -0.0001(4)
F9 0.0215(5) 0.0283(5) 0.0239(5) -0.0016(4) -0.0011(4) -0.0030(4)
F10 0.0258(5) 0.0379(6) 0.0341(6) -0.0014(5) -0.0052(4) 0.0009(4)
F5 0.0371(6) 0.0279(5) 0.0383(6) -0.0146(4) -0.0078(5) -0.0032(4)
F4 0.0435(6) 0.0310(6) 0.0291(6) -0.0017(4) -0.0055(5) 0.0065(5)
F11 0.0296(5) 0.0460(6) 0.0211(5) -0.0018(4) 0.0044(4) -0.0084(5)
F1 0.0358(6) 0.0454(6) 0.0250(5) -0.0041(5) -0.0081(4) 0.0013(5)
F12 0.0311(6) 0.0453(6) 0.0442(6) -0.0268(5) 0.0016(5) -0.0113(5)
F6 0.0230(5) 0.0587(7) 0.0308(6) -0.0227(5) 0.0023(4) 0.0002(5)
F3 0.0281(6) 0.0368(6) 0.0390(6) 0.0000(5) 0.0113(5) 0.0001(4)
F2 0.0358(6) 0.0351(6) 0.0757(9) -0.0274(6) -0.0205(6) -0.0003(5)
N1 0.0166(6) 0.0242(7) 0.0165(6) -0.0055(5) -0.0010(5) -0.0038(5)
N6 0.0204(6) 0.0178(6) 0.0166(6) -0.0043(5) -0.0004(5) -0.0016(5)
N3 0.0207(7) 0.0253(7) 0.0154(6) -0.0054(5) -0.0013(5) -0.0024(5)
N4 0.0186(6) 0.0174(6) 0.0169(6) -0.0053(5) -0.0001(5) -0.0010(5)
N5 0.0208(7) 0.0184(6) 0.0169(6) -0.0043(5) -0.0005(5) -0.0020(5)
N2 0.0198(6) 0.0252(7) 0.0155(6) -0.0048(5) -0.0005(5) -0.0020(5)
C14 0.0206(8) 0.0121(7) 0.0154(7) -0.0011(5) 0.0000(6) 0.0007(6)
C11 0.0191(7) 0.0133(7) 0.0174(7) -0.0043(6) -0.0012(6) 0.0022(6)
C12 0.0217(8) 0.0181(7) 0.0152(7) -0.0032(6) -0.0004(6) 0.0007(6)
C4 0.0161(7) 0.0261(8) 0.0164(7) -0.0065(6) -0.0011(6) -0.0049(6)
C5 0.0202(8) 0.0265(8) 0.0158(7) -0.0082(6) 0.0003(6) -0.0035(6)
C7 0.0153(7) 0.0271(8) 0.0141(7) -0.0064(6) 0.0007(6) -0.0045(6)
C10 0.0211(8) 0.0187(7) 0.0169(7) -0.0033(6) 0.0021(6) -0.0033(6)
C13 0.0198(7) 0.0174(7) 0.0168(7) -0.0030(6) 0.0022(6) -0.0009(6)
C3 0.0242(8) 0.0282(8) 0.0141(7) -0.0052(6) 0.0009(6) -0.0031(7)
C6 0.0216(8) 0.0286(8) 0.0132(7) -0.0065(6) 0.0002(6) -0.0060(6)
C1 0.0242(8) 0.0234(8) 0.0227(8) -0.0050(6) -0.0023(6) -0.0026(6)
C2 0.0229(8) 0.0285(9) 0.0165(8) -0.0084(6) 0.0010(6) -0.0023(7)
C9 0.0246(8) 0.0214(8) 0.0142(7) -0.0040(6) 0.0005(6) -0.0025(6)
C8 0.0219(8) 0.0254(8) 0.0222(8) -0.0073(6) -0.0022(6) -0.0051(6)

loop_
_atom_type_symbol
_atom_type_description
_atom_type_scat_dispersion_real
_atom_type_scat_dispersion_imag
_atom_type_scat_source
C C 0.0181 0.0091 'International Tables Vol C Tables 4.2.6.8 and 6.1.1.4'
H H 0.0000 0.0000 'International Tables Vol C Tables 4.2.6.8 and 6.1.1.4'
F F 0.0727 0.0534 'International Tables Vol C Tables 4.2.6.8 and 6.1.1.4'
N N 0.0311 0.0180 'International Tables Vol C Tables 4.2.6.8 and 6.1.1.4'
P P 0.2955 0.4335 'International Tables Vol C Tables 4.2.6.8 and 6.1.1.4'

loop_
_geom_angle_atom_site_label_1
_geom_angle_atom_site_label_2
_geom_angle_atom_site_label_3
_geom_angle
_geom_angle_site_symmetry_1
_geom_angle_site_symmetry_3
_geom_angle_publ_flag
F7 P2 F7 180.0 2_666 . ?
F7 P2 F8 89.86(4) . 2_666 ?
F7 P2 F8 90.14(4) . . ?
F7 P2 F8 90.14(4) 2_666 2_666 ?
F7 P2 F8 89.86(4) 2_666 . ?
F8 P2 F8 180.0 . 2_666 ?
F9 P2 F7 90.09(5) . . ?
F9 P2 F7 90.08(5) 2_666 2_666 ?
F9 P2 F7 89.92(5) 2_666 . ?
F9 P2 F7 89.92(5) . 2_666 ?
F9 P2 F8 90.01(5) 2_666 . ?
F9 P2 F8 89.99(5) 2_666 2_666 ?
F9 P2 F8 89.99(5) . . ?
F9 P2 F8 90.01(5) . 2_666 ?
F9 P2 F9 180.0 2_666 . ?
F10 P3 F10 180.0 . 2_557 ?
F11 P3 F10 90.32(5) . . ?
F11 P3 F10 89.68(5) . 2_557 ?
F11 P3 F10 90.32(5) 2_557 2_557 ?
F11 P3 F10 89.68(5) 2_557 . ?
F11 P3 F11 180.0 . 2_557 ?
F12 P3 F10 90.14(6) 2_557 2_557 ?
F12 P3 F10 90.14(6) . . ?
F12 P3 F10 89.86(6) 2_557 . ?
F12 P3 F10 89.86(6) . 2_557 ?
F12 P3 F11 89.99(6) . 2_557 ?
F12 P3 F11 90.01(6) . . ?
F12 P3 F11 89.99(6) 2_557 . ?
F12 P3 F11 90.01(6) 2_557 2_557 ?
F12 P3 F12 180.00(7) . 2_557 ?
F5 P1 F4 90.42(6) . . ?
F5 P1 F1 89.90(6) . . ?
F5 P1 F6 90.53(6) . . ?
F5 P1 F3 91.03(6) . . ?
F5 P1 F2 178.82(7) . . ?
F4 P1 F1 179.59(7) . . ?
F6 P1 F4 89.57(6) . . ?
F6 P1 F1 90.68(6) . . ?
F6 P1 F3 178.45(7) . . ?
F6 P1 F2 88.68(6) . . ?
F3 P1 F4 90.42(6) . . ?
F3 P1 F1 89.32(6) . . ?
F2 P1 F4 90.46(6) . . ?
F2 P1 F1 89.23(6) . . ?
F2 P1 F3 89.77(7) . . ?
C6 N1 C1 119.31(13) . . ?
C6 N1 C2 120.77(14) . . ?
C2 N1 C1 119.77(13) . . ?
N5 N6 C14 117.58(13) . 2_656 ?
N2 N3 C7 117.27(13) . 2_657 ?
C13 N4 C8 119.32(13) . . ?
C9 N4 C13 121.16(13) . . ?
C9 N4 C8 119.49(13) . . ?
N6 N5 C14 117.33(13) . . ?
N3 N2 C7 117.54(13) . . ?
N6 C14 N5 125.08(14) 2_656 . ?
N6 C14 C11 117.48(13) 2_656 . ?
N5 C14 C11 117.43(13) . . ?
C12 C11 C14 120.20(14) . . ?
C12 C11 C10 119.00(14) . . ?
C10 C11 C14 120.78(14) . . ?
C11 C12 H12 120.2 . . ?
C13 C12 C11 119.59(14) . . ?
C13 C12 H12 120.2 . . ?
C5 C4 C7 120.55(14) . . ?
C5 C4 C3 118.60(15) . . ?
C3 C4 C7 120.83(14) . . ?
C4 C5 H5 120.2 . . ?
C6 C5 C4 119.59(15) . . ?
C6 C5 H5 120.2 . . ?
N3 C7 C4 117.06(14) 2_657 . ?
N2 C7 N3 125.20(15) . 2_657 ?
N2 C7 C4 117.73(13) . . ?
C11 C10 H10 120.4 . . ?
C9 C10 C11 119.22(14) . . ?
C9 C10 H10 120.4 . . ?
N4 C13 C12 120.38(14) . . ?
N4 C13 H13 119.8 . . ?
C12 C13 H13 119.8 . . ?
C4 C3 H3 120.3 . . ?
C2 C3 C4 119.47(14) . . ?
C2 C3 H3 120.3 . . ?
N1 C6 C5 120.88(14) . . ?
N1 C6 H6 119.6 . . ?
C5 C6 H6 119.6 . . ?
N1 C1 H1A 109.5 . . ?
N1 C1 H1B 109.5 . . ?
N1 C1 H1C 109.5 . . ?
H1A C1 H1B 109.5 . . ?
H1A C1 H1C 109.5 . . ?
H1B C1 H1C 109.5 . . ?
N1 C2 C3 120.58(15) . . ?
N1 C2 H2 119.7 . . ?
C3 C2 H2 119.7 . . ?
N4 C9 C10 120.63(14) . . ?
N4 C9 H9 119.7 . . ?
C10 C9 H9 119.7 . . ?
N4 C8 H8A 109.5 . . ?
N4 C8 H8B 109.5 . . ?
N4 C8 H8C 109.5 . . ?
H8A C8 H8B 109.5 . . ?
H8A C8 H8C 109.5 . . ?
H8B C8 H8C 109.5 . . ?

loop_
_geom_bond_atom_site_label_1
_geom_bond_atom_site_label_2
_geom_bond_distance
_geom_bond_site_symmetry_2
_geom_bond_publ_flag
P2 F7 1.6077(9) 2_666 ?
P2 F7 1.6077(9) . ?
P2 F8 1.6086(8) . ?
P2 F8 1.6086(8) 2_666 ?
P2 F9 1.5997(9) 2_666 ?
P2 F9 1.5998(9) . ?
P3 F10 1.6054(10) 2_557 ?
P3 F10 1.6054(10) . ?
P3 F11 1.5962(10) . ?
P3 F11 1.5962(10) 2_557 ?
P3 F12 1.5940(10) . ?
P3 F12 1.5940(10) 2_557 ?
P1 F5 1.5865(10) . ?
P1 F4 1.6038(11) . ?
P1 F1 1.6055(11) . ?
P1 F6 1.5953(10) . ?
P1 F3 1.5987(11) . ?
P1 F2 1.5983(11) . ?
N1 C6 1.341(2) . ?
N1 C1 1.478(2) . ?
N1 C2 1.352(2) . ?
N6 N5 1.3230(18) . ?
N6 C14 1.342(2) 2_656 ?
N3 N2 1.3198(19) . ?
N3 C7 1.347(2) 2_657 ?
N4 C13 1.347(2) . ?
N4 C9 1.347(2) . ?
N4 C8 1.481(2) . ?
N5 C14 1.342(2) . ?
N2 C7 1.340(2) . ?
C14 C11 1.481(2) . ?
C11 C12 1.391(2) . ?
C11 C10 1.393(2) . ?
C12 H12 0.9500 . ?
C12 C13 1.372(2) . ?
C4 C5 1.391(2) . ?
C4 C7 1.476(2) . ?
C4 C3 1.395(2) . ?
C5 H5 0.9500 . ?
C5 C6 1.370(2) . ?
C10 H10 0.9500 . ?
C10 C9 1.374(2) . ?
C13 H13 0.9500 . ?
C3 H3 0.9500 . ?
C3 C2 1.372(2) . ?
C6 H6 0.9500 . ?
C1 H1A 0.9800 . ?
C1 H1B 0.9800 . ?
C1 H1C 0.9800 . ?
C2 H2 0.9500 . ?
C9 H9 0.9500 . ?
C8 H8A 0.9800 . ?
C8 H8B 0.9800 . ?
C8 H8C 0.9800 . ?
